data_4088630
loop_
_publ_author_name
'Schneck, Felix'
'Assmann, Maik'
'Balmer, Markus'
'Harms, Klaus'
'Langer, Robert'

_publ_section_title
;
 Selective Hydrogenation of Amides to Amines and Alcohols Catalyzed by
 Improved Iron Pincer Complexes
;
_journal_issue 11
_journal_name_full Organometallics
_journal_page_first 1931
_journal_paper_doi 10.1021/acs.organomet.6b00251
_journal_volume 35
_journal_year 2016
_chemical_formula_moiety 'C56 H120 B6 N2 P4'
_chemical_formula_sum 'C56 H120 B6 N2 P4'
_chemical_formula_weight 1010.28
_space_group_crystal_system monoclinic
_space_group_IT_number 15
_space_group_name_Hall '-C 2yc'
_space_group_name_H-M_alt 'C 1 2/c 1'
_atom_sites_solution_hydrogens mixed
_audit_creation_method SHELXL-2014/7
_cell_angle_alpha 90
_cell_angle_beta 105.538(3)
_cell_angle_gamma 90
_cell_formula_units_Z 4
_cell_length_a 31.6990(19)
_cell_length_b 11.9893(7)
_cell_length_c 17.2979(10)
_cell_measurement_reflns_used 5768
_cell_measurement_temperature 100(2)
_cell_measurement_theta_max 25.316
_cell_measurement_theta_min 2.294
_cell_volume 6333.8(7)
_computing_structure_refinement 'SHELXL-2014/7 (Sheldrick, 2014)'
_diffrn_ambient_temperature 100(2)
_diffrn_measured_fraction_theta_full 0.999
_diffrn_measured_fraction_theta_max 0.991
_diffrn_measurement_device_type 'Bruker D8 Quest'
_diffrn_measurement_method '\w scans'
_diffrn_radiation_type MoK\a
_diffrn_radiation_wavelength 0.71073
_diffrn_reflns_av_R_equivalents 0.0839
_diffrn_reflns_av_unetI/netI 0.0337
_diffrn_reflns_Laue_measured_fraction_full 0.999
_diffrn_reflns_Laue_measured_fraction_max 0.991
_diffrn_reflns_limit_h_max 38
_diffrn_reflns_limit_h_min -38
_diffrn_reflns_limit_k_max 14
_diffrn_reflns_limit_k_min -14
_diffrn_reflns_limit_l_max 20
_diffrn_reflns_limit_l_min -20
_diffrn_reflns_number 78682
_diffrn_reflns_point_group_measured_fraction_full 0.999
_diffrn_reflns_point_group_measured_fraction_max 0.991
_diffrn_reflns_theta_full 25.242
_diffrn_reflns_theta_max 25.316
_diffrn_reflns_theta_min 2.294
_exptl_absorpt_coefficient_mu 0.155
_exptl_crystal_colour yellow
_exptl_crystal_density_diffrn 1.064
_exptl_crystal_description needle
_exptl_crystal_F_000 2256
_exptl_crystal_size_max 0.450
_exptl_crystal_size_mid 0.310
_exptl_crystal_size_min 0.050
_refine_diff_density_max 1.381
_refine_diff_density_min -0.756
_refine_diff_density_rms 0.110
_refine_ls_extinction_method none
_refine_ls_goodness_of_fit_ref 1.043
_refine_ls_hydrogen_treatment mixed
_refine_ls_matrix_type full
_refine_ls_number_parameters 319
_refine_ls_number_reflns 5768
_refine_ls_number_restraints 0
_refine_ls_restrained_S_all 1.043
_refine_ls_R_factor_all 0.0822
_refine_ls_R_factor_gt 0.0696
_refine_ls_shift/su_max 0.001
_refine_ls_shift/su_mean 0.000
_refine_ls_structure_factor_coef Fsqd
_refine_ls_weighting_details 'w=1/[\s^2^(Fo^2^)+(0.1178P)^2^+15.6372P] where P=(Fo^2^+2Fc^2^)/3'
_refine_ls_weighting_scheme calc
_refine_ls_wR_factor_gt 0.1827
_refine_ls_wR_factor_ref 0.1955
_reflns_Friedel_coverage 0.000
_reflns_number_gt 4864
_reflns_number_total 5768
_reflns_threshold_expression 'I > 2\s(I)'
_cod_data_source_file om6b00251_si_008.cif
_cod_data_source_block shelx
_cod_original_sg_symbol_H-M 'C 2/c'
_cod_database_code 4088630
_shelx_shelxl_version_number 2014/7
_shelx_space_group_comment
;
The symmetry employed for this shelxl refinement is uniquely defined
by the following loop, which should always be used as a source of
symmetry information in preference to the above space-group names.
They are only intended as comments.
;
_shelx_estimated_absorpt_t_min 0.933
_shelx_estimated_absorpt_t_max 0.992

loop_
_space_group_symop_operation_xyz
'x, y, z'
'-x, y, -z+1/2'
'x+1/2, y+1/2, z'
'-x+1/2, y+1/2, -z+1/2'
'-x, -y, -z'
'x, -y, z-1/2'
'-x+1/2, -y+1/2, -z'
'x+1/2, -y+1/2, z-1/2'

loop_
_atom_site_label
_atom_site_type_symbol
_atom_site_fract_x
_atom_site_fract_y
_atom_site_fract_z
_atom_site_U_iso_or_equiv
_atom_site_adp_type
_atom_site_occupancy
_atom_site_site_symmetry_order
_atom_site_calc_flag
_atom_site_refinement_flags_posn
_atom_site_refinement_flags_adp
_atom_site_refinement_flags_occupancy
B1 B 1.0000 0.1563(4) 0.7500 0.0112(10) Uani 1 2 d S T P
H1 H 1.0013(13) 0.106(3) 0.805(2) 0.019(10) Uiso 1 1 d . . .
N1 N 0.96189(7) 0.2488(2) 0.73220(17) 0.0092(5) Uani 1 1 d . . .
P2 P 0.86968(3) 0.15110(7) 0.52467(5) 0.0098(2) Uani 1 1 d . . .
B2 B 1.0000 0.3411(4) 0.7500 0.0103(10) Uani 1 2 d S T P
H2 H 1.0011(14) 0.396(3) 0.694(3) 0.031(11) Uiso 1 1 d . . .
P1 P 0.87055(3) 0.34524(7) 0.85234(5) 0.0097(2) Uani 1 1 d . . .
C27 C 0.93442(10) 0.2491(2) 0.64821(19) 0.0106(7) Uani 1 1 d . . .
H27A H 0.9537 0.2552 0.6118 0.013 Uiso 1 1 calc R U .
H27B H 0.9153 0.3158 0.6398 0.013 Uiso 1 1 calc R U .
C28 C 0.90589(10) 0.1455(3) 0.62576(19) 0.0108(7) Uani 1 1 d . . .
H28A H 0.8880 0.1365 0.6643 0.013 Uiso 1 1 calc R U .
H28B H 0.9250 0.0792 0.6305 0.013 Uiso 1 1 calc R U .
C21 C 0.90034(10) 0.0979(3) 0.4548(2) 0.0125(7) Uani 1 1 d . . .
H21 H 0.9023 0.0149 0.4599 0.015 Uiso 1 1 calc R U .
C26 C 0.94718(11) 0.1455(3) 0.4724(2) 0.0175(7) Uani 1 1 d . . .
H26A H 0.9459 0.2280 0.4712 0.021 Uiso 1 1 calc R U .
H26B H 0.9643 0.1221 0.5266 0.021 Uiso 1 1 calc R U .
C25 C 0.96984(12) 0.1038(3) 0.4099(2) 0.0261(9) Uani 1 1 d . . .
H25A H 0.9997 0.1356 0.4218 0.031 Uiso 1 1 calc R U .
H25B H 0.9726 0.0216 0.4134 0.031 Uiso 1 1 calc R U .
C24 C 0.94455(14) 0.1363(3) 0.3252(2) 0.0258(9) Uani 1 1 d . . .
H24A H 0.9595 0.1061 0.2863 0.031 Uiso 1 1 calc R U .
H24B H 0.9436 0.2185 0.3201 0.031 Uiso 1 1 calc R U .
C23 C 0.89788(13) 0.0900(3) 0.3069(2) 0.0235(8) Uani 1 1 d . . .
H23A H 0.8990 0.0075 0.3057 0.028 Uiso 1 1 calc R U .
H23B H 0.8811 0.1159 0.2531 0.028 Uiso 1 1 calc R U .
C22 C 0.87417(11) 0.1269(3) 0.3693(2) 0.0167(7) Uani 1 1 d . . .
H22A H 0.8693 0.2084 0.3651 0.020 Uiso 1 1 calc R U .
H22B H 0.8452 0.0900 0.3576 0.020 Uiso 1 1 calc R U .
C15 C 0.82739(11) 0.0468(3) 0.5250(2) 0.0118(7) Uani 1 1 d . . .
H15 H 0.8125 0.0297 0.4676 0.014 Uiso 1 1 calc R U .
C20 C 0.84501(11) -0.0638(3) 0.5647(2) 0.0136(7) Uani 1 1 d . . .
H20A H 0.8616 -0.0499 0.6211 0.016 Uiso 1 1 calc R U .
H20B H 0.8654 -0.0965 0.5366 0.016 Uiso 1 1 calc R U .
C19 C 0.80789(12) -0.1468(3) 0.5628(2) 0.0219(8) Uani 1 1 d . . .
H19A H 0.7938 -0.1682 0.5065 0.026 Uiso 1 1 calc R U .
H19B H 0.8203 -0.2151 0.5926 0.026 Uiso 1 1 calc R U .
C18 C 0.77354(13) -0.0976(3) 0.5999(3) 0.0242(9) Uani 1 1 d . . .
H18A H 0.7493 -0.1516 0.5947 0.029 Uiso 1 1 calc R U .
H18B H 0.7868 -0.0837 0.6578 0.029 Uiso 1 1 calc R U .
C17 C 0.75575(12) 0.0103(3) 0.5588(3) 0.0238(9) Uani 1 1 d . . .
H17A H 0.7342 0.0419 0.5849 0.029 Uiso 1 1 calc R U .
H17B H 0.7404 -0.0052 0.5020 0.029 Uiso 1 1 calc R U .
C16 C 0.79204(11) 0.0958(3) 0.5623(2) 0.0204(8) Uani 1 1 d . . .
H16A H 0.8057 0.1169 0.6188 0.025 Uiso 1 1 calc R U .
H16B H 0.7794 0.1638 0.5326 0.025 Uiso 1 1 calc R U .
B4 B 0.84693(13) 0.2985(3) 0.4988(2) 0.0172(8) Uani 1 1 d . . .
H4A H 0.8221 0.2958 0.4507 0.026 Uiso 1 1 calc R U .
H4B H 0.8699 0.3466 0.4886 0.026 Uiso 1 1 calc R U .
H4C H 0.8372 0.3287 0.5437 0.026 Uiso 1 1 calc R U .
C14 C 0.93541(10) 0.2478(3) 0.79165(19) 0.0108(7) Uani 1 1 d . . .
H14A H 0.9554 0.2421 0.8464 0.013 Uiso 1 1 calc R U .
H14B H 0.9163 0.1811 0.7823 0.013 Uiso 1 1 calc R U .
C13 C 0.90702(11) 0.3519(3) 0.7867(2) 0.0119(7) Uani 1 1 d . . .
H13A H 0.8892 0.3618 0.7306 0.014 Uiso 1 1 calc R U .
H13B H 0.9263 0.4179 0.8013 0.014 Uiso 1 1 calc R U .
C1 C 0.90037(10) 0.4010(3) 0.95078(19) 0.0107(7) Uani 1 1 d . . .
H1A H 0.9023 0.4838 0.9458 0.013 Uiso 1 1 calc R U .
C6 C 0.87386(11) 0.3758(3) 1.0114(2) 0.0173(7) Uani 1 1 d . . .
H6A H 0.8451 0.4135 0.9939 0.021 Uiso 1 1 calc R U .
H6B H 0.8686 0.2945 1.0123 0.021 Uiso 1 1 calc R U .
C5 C 0.89740(13) 0.4148(3) 1.0963(2) 0.0224(8) Uani 1 1 d . . .
H5A H 0.8986 0.4973 1.0974 0.027 Uiso 1 1 calc R U .
H5B H 0.8806 0.3904 1.1339 0.027 Uiso 1 1 calc R U .
C4 C 0.94374(14) 0.3682(3) 1.1238(2) 0.0272(9) Uani 1 1 d . . .
H4D H 0.9425 0.2861 1.1288 0.033 Uiso 1 1 calc R U .
H4E H 0.9587 0.3991 1.1771 0.033 Uiso 1 1 calc R U .
C3 C 0.96970(12) 0.3979(3) 1.0641(2) 0.0253(9) Uani 1 1 d . . .
H3A H 0.9729 0.4799 1.0622 0.030 Uiso 1 1 calc R U .
H3B H 0.9994 0.3651 1.0822 0.030 Uiso 1 1 calc R U .
C2 C 0.94711(11) 0.3548(3) 0.9804(2) 0.0175(8) Uani 1 1 d . . .
H2A H 0.9461 0.2723 0.9814 0.021 Uiso 1 1 calc R U .
H2B H 0.9642 0.3772 0.9427 0.021 Uiso 1 1 calc R U .
C7 C 0.82717(10) 0.4453(3) 0.8088(2) 0.0143(7) Uani 1 1 d . . .
H7 H 0.8103 0.4577 0.8492 0.017 Uiso 1 1 calc R U .
C8 C 0.84391(12) 0.5588(3) 0.7903(2) 0.0184(8) Uani 1 1 d . . .
H8A H 0.8618 0.5924 0.8407 0.022 Uiso 1 1 calc R U .
H8B H 0.8630 0.5484 0.7540 0.022 Uiso 1 1 calc R U .
C9 C 0.80694(15) 0.6384(4) 0.7512(3) 0.0312(10) Uani 1 1 d . . .
H9A H 0.7899 0.6567 0.7899 0.037 Uiso 1 1 calc R U .
H9B H 0.8194 0.7085 0.7367 0.037 Uiso 1 1 calc R U .
C10 C 0.77676(13) 0.5869(4) 0.6765(2) 0.0293(9) Uani 1 1 d . . .
H10A H 0.7522 0.6385 0.6539 0.035 Uiso 1 1 calc R U .
H10B H 0.7931 0.5757 0.6357 0.035 Uiso 1 1 calc R U .
C11 C 0.75898(13) 0.4770(4) 0.6952(3) 0.0371(11) Uani 1 1 d . . .
H11A H 0.7403 0.4444 0.6451 0.045 Uiso 1 1 calc R U .
H11B H 0.7404 0.4896 0.7321 0.045 Uiso 1 1 calc R U .
C12 C 0.79520(12) 0.3945(3) 0.7335(2) 0.0236(9) Uani 1 1 d . . .
H12A H 0.8115 0.3740 0.6941 0.028 Uiso 1 1 calc R U .
H12B H 0.7820 0.3258 0.7487 0.028 Uiso 1 1 calc R U .
B3 B 0.84931(13) 0.1961(3) 0.8574(3) 0.0186(8) Uani 1 1 d . . .
H3C H 0.8247 0.1974 0.8816 0.028 Uiso 1 1 calc R U .
H3D H 0.8729 0.1496 0.8901 0.028 Uiso 1 1 calc R U .
H3E H 0.8396 0.1651 0.8031 0.028 Uiso 1 1 calc R U .

loop_
_atom_site_aniso_label
_atom_site_aniso_U_11
_atom_site_aniso_U_22
_atom_site_aniso_U_33
_atom_site_aniso_U_23
_atom_site_aniso_U_13
_atom_site_aniso_U_12
B1 0.012(2) 0.005(2) 0.017(3) 0.000 0.003(2) 0.000
N1 0.0083(10) 0.0091(11) 0.0099(13) -0.0003(9) 0.0017(12) -0.0008(12)
P2 0.0105(4) 0.0096(4) 0.0086(4) -0.0009(3) 0.0012(3) -0.0014(3)
B2 0.006(2) 0.006(2) 0.017(3) 0.000 0.002(2) 0.000
P1 0.0090(4) 0.0114(4) 0.0089(4) 0.0000(3) 0.0028(3) 0.0016(3)
C27 0.0119(15) 0.0099(15) 0.0093(16) -0.0019(13) 0.0012(13) -0.0025(12)
C28 0.0108(15) 0.0141(16) 0.0065(15) 0.0000(13) 0.0008(13) -0.0021(12)
C21 0.0176(17) 0.0099(15) 0.0105(16) -0.0035(13) 0.0044(13) -0.0017(13)
C26 0.0143(17) 0.0229(19) 0.0148(17) -0.0055(15) 0.0033(14) -0.0041(14)
C25 0.024(2) 0.032(2) 0.027(2) -0.0099(18) 0.0157(17) -0.0021(16)
C24 0.038(2) 0.025(2) 0.023(2) -0.0050(16) 0.0215(18) -0.0079(17)
C23 0.037(2) 0.023(2) 0.0140(18) -0.0039(15) 0.0119(16) -0.0045(16)
C22 0.0189(17) 0.0201(17) 0.0104(16) -0.0005(14) 0.0028(14) -0.0020(14)
C15 0.0170(17) 0.0110(16) 0.0074(15) 0.0004(13) 0.0034(13) -0.0020(13)
C20 0.0164(16) 0.0103(16) 0.0138(16) -0.0013(14) 0.0037(14) -0.0016(13)
C19 0.026(2) 0.0168(18) 0.028(2) -0.0035(16) 0.0160(17) -0.0047(15)
C18 0.028(2) 0.0183(18) 0.032(2) 0.0028(17) 0.0180(18) -0.0016(15)
C17 0.0139(19) 0.026(2) 0.036(2) 0.0033(17) 0.0135(18) -0.0024(15)
C16 0.0159(18) 0.0160(17) 0.031(2) 0.0033(16) 0.0084(16) 0.0009(14)
B4 0.0214(19) 0.0113(18) 0.017(2) 0.0007(16) 0.0023(16) 0.0028(15)
C14 0.0100(15) 0.0123(16) 0.0100(16) 0.0020(13) 0.0026(13) -0.0003(12)
C13 0.0121(15) 0.0152(16) 0.0106(16) 0.0012(13) 0.0069(13) 0.0020(13)
C1 0.0148(16) 0.0080(15) 0.0091(15) 0.0014(13) 0.0031(13) 0.0034(12)
C6 0.0194(17) 0.0196(18) 0.0142(18) -0.0026(14) 0.0069(15) 0.0011(14)
C5 0.033(2) 0.0229(19) 0.0125(18) -0.0024(15) 0.0080(16) 0.0026(16)
C4 0.038(2) 0.026(2) 0.0108(17) -0.0019(16) -0.0051(17) 0.0056(17)
C3 0.0178(18) 0.033(2) 0.020(2) -0.0032(17) -0.0034(16) 0.0014(16)
C2 0.0131(17) 0.0186(18) 0.0186(18) -0.0021(15) 0.0007(15) 0.0037(13)
C7 0.0103(15) 0.0236(18) 0.0107(16) 0.0014(14) 0.0059(13) 0.0055(13)
C8 0.029(2) 0.0148(17) 0.0077(16) -0.0003(14) -0.0017(14) 0.0082(15)
C9 0.041(3) 0.029(2) 0.021(2) 0.0051(17) 0.0052(19) 0.0218(19)
C10 0.024(2) 0.040(2) 0.020(2) 0.0098(18) 0.0000(16) 0.0171(18)
C11 0.015(2) 0.067(3) 0.025(2) 0.018(2) -0.0020(18) 0.001(2)
C12 0.0170(18) 0.033(2) 0.0163(19) 0.0033(17) -0.0032(15) -0.0067(16)
B3 0.0173(19) 0.018(2) 0.022(2) -0.0016(17) 0.0070(17) -0.0055(16)

loop_
_atom_type_symbol
_atom_type_description
_atom_type_scat_dispersion_real
_atom_type_scat_dispersion_imag
_atom_type_scat_source
C C 0.0033 0.0016 'International Tables Vol C Tables 4.2.6.8 and 6.1.1.4'
N N 0.0061 0.0033 'International Tables Vol C Tables 4.2.6.8 and 6.1.1.4'
P P 0.1023 0.0942 'International Tables Vol C Tables 4.2.6.8 and 6.1.1.4'
H H 0.0000 0.0000 'International Tables Vol C Tables 4.2.6.8 and 6.1.1.4'
B B 0.0013 0.0007 'International Tables Vol C Tables 4.2.6.8 and 6.1.1.4'

loop_
_geom_angle_atom_site_label_1
_geom_angle_atom_site_label_2
_geom_angle_atom_site_label_3
_geom_angle
_geom_angle_site_symmetry_1
N1 B1 N1 92.8(3) 2_756
N1 B1 H1 111(2) 2_756
N1 B1 H1 113(2) .
C27 N1 C14 112.6(2) .
C27 N1 B2 113.6(2) .
C14 N1 B2 114.0(2) .
C27 N1 B1 113.9(2) .
C14 N1 B1 113.3(2) .
B2 N1 B1 87.2(2) .
C28 P2 C15 104.22(15) .
C28 P2 C21 107.92(15) .
C15 P2 C21 106.15(15) .
C28 P2 B4 111.11(16) .
C15 P2 B4 113.59(16) .
C21 P2 B4 113.27(17) .
N1 B2 N1 92.9(3) 2_756
N1 B2 H2 111(2) 2_756
N1 B2 H2 114(2) .
C13 P1 C7 104.27(15) .
C13 P1 C1 107.82(15) .
C7 P1 C1 106.66(15) .
C13 P1 B3 110.94(16) .
C7 P1 B3 113.29(17) .
C1 P1 B3 113.30(17) .
N1 C27 C28 113.6(3) .
N1 C27 H27A 108.8 .
C28 C27 H27A 108.8 .
N1 C27 H27B 108.8 .
C28 C27 H27B 108.8 .
H27A C27 H27B 107.7 .
C27 C28 P2 113.2(2) .
C27 C28 H28A 108.9 .
P2 C28 H28A 108.9 .
C27 C28 H28B 108.9 .
P2 C28 H28B 108.9 .
H28A C28 H28B 107.8 .
C22 C21 C26 110.5(3) .
C22 C21 P2 108.0(2) .
C26 C21 P2 112.9(2) .
C22 C21 H21 108.4 .
C26 C21 H21 108.4 .
P2 C21 H21 108.4 .
C25 C26 C21 110.4(3) .
C25 C26 H26A 109.6 .
C21 C26 H26A 109.6 .
C25 C26 H26B 109.6 .
C21 C26 H26B 109.6 .
H26A C26 H26B 108.1 .
C24 C25 C26 111.7(3) .
C24 C25 H25A 109.3 .
C26 C25 H25A 109.3 .
C24 C25 H25B 109.3 .
C26 C25 H25B 109.3 .
H25A C25 H25B 107.9 .
C25 C24 C23 109.8(3) .
C25 C24 H24A 109.7 .
C23 C24 H24A 109.7 .
C25 C24 H24B 109.7 .
C23 C24 H24B 109.7 .
H24A C24 H24B 108.2 .
C24 C23 C22 112.2(3) .
C24 C23 H23A 109.2 .
C22 C23 H23A 109.2 .
C24 C23 H23B 109.2 .
C22 C23 H23B 109.2 .
H23A C23 H23B 107.9 .
C21 C22 C23 111.9(3) .
C21 C22 H22A 109.2 .
C23 C22 H22A 109.2 .
C21 C22 H22B 109.2 .
C23 C22 H22B 109.2 .
H22A C22 H22B 107.9 .
C20 C15 C16 111.1(3) .
C20 C15 P2 114.4(2) .
C16 C15 P2 110.6(2) .
C20 C15 H15 106.8 .
C16 C15 H15 106.8 .
P2 C15 H15 106.8 .
C15 C20 C19 111.5(3) .
C15 C20 H20A 109.3 .
C19 C20 H20A 109.3 .
C15 C20 H20B 109.3 .
C19 C20 H20B 109.3 .
H20A C20 H20B 108.0 .
C18 C19 C20 111.8(3) .
C18 C19 H19A 109.3 .
C20 C19 H19A 109.3 .
C18 C19 H19B 109.3 .
C20 C19 H19B 109.3 .
H19A C19 H19B 107.9 .
C17 C18 C19 110.6(3) .
C17 C18 H18A 109.5 .
C19 C18 H18A 109.5 .
C17 C18 H18B 109.5 .
C19 C18 H18B 109.5 .
H18A C18 H18B 108.1 .
C18 C17 C16 111.9(3) .
C18 C17 H17A 109.2 .
C16 C17 H17A 109.2 .
C18 C17 H17B 109.2 .
C16 C17 H17B 109.2 .
H17A C17 H17B 107.9 .
C17 C16 C15 110.4(3) .
C17 C16 H16A 109.6 .
C15 C16 H16A 109.6 .
C17 C16 H16B 109.6 .
C15 C16 H16B 109.6 .
H16A C16 H16B 108.1 .
P2 B4 H4A 109.5 .
P2 B4 H4B 109.5 .
H4A B4 H4B 109.5 .
P2 B4 H4C 109.5 .
H4A B4 H4C 109.5 .
H4B B4 H4C 109.5 .
N1 C14 C13 112.8(3) .
N1 C14 H14A 109.0 .
C13 C14 H14A 109.0 .
N1 C14 H14B 109.0 .
C13 C14 H14B 109.0 .
H14A C14 H14B 107.8 .
C14 C13 P1 113.0(2) .
C14 C13 H13A 109.0 .
P1 C13 H13A 109.0 .
C14 C13 H13B 109.0 .
P1 C13 H13B 109.0 .
H13A C13 H13B 107.8 .
C2 C1 C6 110.9(3) .
C2 C1 P1 112.9(2) .
C6 C1 P1 108.7(2) .
C2 C1 H1A 108.1 .
C6 C1 H1A 108.1 .
P1 C1 H1A 108.1 .
C5 C6 C1 112.3(3) .
C5 C6 H6A 109.2 .
C1 C6 H6A 109.2 .
C5 C6 H6B 109.2 .
C1 C6 H6B 109.2 .
H6A C6 H6B 107.9 .
C4 C5 C6 111.7(3) .
C4 C5 H5A 109.3 .
C6 C5 H5A 109.3 .
C4 C5 H5B 109.3 .
C6 C5 H5B 109.3 .
H5A C5 H5B 107.9 .
C5 C4 C3 110.7(3) .
C5 C4 H4D 109.5 .
C3 C4 H4D 109.5 .
C5 C4 H4E 109.5 .
C3 C4 H4E 109.5 .
H4D C4 H4E 108.1 .
C2 C3 C4 111.3(3) .
C2 C3 H3A 109.4 .
C4 C3 H3A 109.4 .
C2 C3 H3B 109.4 .
C4 C3 H3B 109.4 .
H3A C3 H3B 108.0 .
C3 C2 C1 111.2(3) .
C3 C2 H2A 109.4 .
C1 C2 H2A 109.4 .
C3 C2 H2B 109.4 .
C1 C2 H2B 109.4 .
H2A C2 H2B 108.0 .
C8 C7 C12 111.1(3) .
C8 C7 P1 114.0(2) .
C12 C7 P1 109.9(2) .
C8 C7 H7 107.2 .
C12 C7 H7 107.2 .
P1 C7 H7 107.2 .
C9 C8 C7 112.5(3) .
C9 C8 H8A 109.1 .
C7 C8 H8A 109.1 .
C9 C8 H8B 109.1 .
C7 C8 H8B 109.1 .
H8A C8 H8B 107.8 .
C10 C9 C8 111.0(3) .
C10 C9 H9A 109.4 .
C8 C9 H9A 109.4 .
C10 C9 H9B 109.4 .
C8 C9 H9B 109.4 .
H9A C9 H9B 108.0 .
C11 C10 C9 111.1(4) .
C11 C10 H10A 109.4 .
C9 C10 H10A 109.4 .
C11 C10 H10B 109.4 .
C9 C10 H10B 109.4 .
H10A C10 H10B 108.0 .
C10 C11 C12 112.3(3) .
C10 C11 H11A 109.1 .
C12 C11 H11A 109.1 .
C10 C11 H11B 109.1 .
C12 C11 H11B 109.1 .
H11A C11 H11B 107.9 .
C11 C12 C7 111.0(3) .
C11 C12 H12A 109.4 .
C7 C12 H12A 109.4 .
C11 C12 H12B 109.4 .
C7 C12 H12B 109.4 .
H12A C12 H12B 108.0 .
P1 B3 H3C 109.5 .
P1 B3 H3D 109.5 .
H3C B3 H3D 109.5 .
P1 B3 H3E 109.5 .
H3C B3 H3E 109.5 .
H3D B3 H3E 109.5 .

loop_
_geom_bond_atom_site_label_1
_geom_bond_atom_site_label_2
_geom_bond_distance
_geom_bond_site_symmetry_2
B1 N1 1.608(4) 2_756
B1 N1 1.608(4) .
B1 H1 1.11(4) .
N1 C27 1.480(4) .
N1 C14 1.492(4) .
N1 B2 1.606(4) .
P2 C28 1.818(3) .
P2 C15 1.835(3) .
P2 C21 1.855(3) .
P2 B4 1.916(4) .
B2 N1 1.606(4) 2_756
B2 H2 1.17(4) .
P1 C13 1.827(3) .
P1 C7 1.828(3) .
P1 C1 1.838(3) .
P1 B3 1.921(4) .
C27 C28 1.525(4) .
C27 H27A 0.9900 .
C27 H27B 0.9900 .
C28 H28A 0.9900 .
C28 H28B 0.9900 .
C21 C22 1.530(5) .
C21 C26 1.543(4) .
C21 H21 1.0000 .
C26 C25 1.534(5) .
C26 H26A 0.9900 .
C26 H26B 0.9900 .
C25 C24 1.519(6) .
C25 H25A 0.9900 .
C25 H25B 0.9900 .
C24 C23 1.531(5) .
C24 H24A 0.9900 .
C24 H24B 0.9900 .
C23 C22 1.536(5) .
C23 H23A 0.9900 .
C23 H23B 0.9900 .
C22 H22A 0.9900 .
C22 H22B 0.9900 .
C15 C20 1.528(5) .
C15 C16 1.551(5) .
C15 H15 1.0000 .
C20 C19 1.535(5) .
C20 H20A 0.9900 .
C20 H20B 0.9900 .
C19 C18 1.523(5) .
C19 H19A 0.9900 .
C19 H19B 0.9900 .
C18 C17 1.511(5) .
C18 H18A 0.9900 .
C18 H18B 0.9900 .
C17 C16 1.530(5) .
C17 H17A 0.9900 .
C17 H17B 0.9900 .
C16 H16A 0.9900 .
C16 H16B 0.9900 .
B4 H4A 0.9800 .
B4 H4B 0.9800 .
B4 H4C 0.9800 .
C14 C13 1.528(4) .
C14 H14A 0.9900 .
C14 H14B 0.9900 .
C13 H13A 0.9900 .
C13 H13B 0.9900 .
C1 C2 1.535(4) .
C1 C6 1.540(5) .
C1 H1A 1.0000 .
C6 C5 1.530(5) .
C6 H6A 0.9900 .
C6 H6B 0.9900 .
C5 C4 1.524(5) .
C5 H5A 0.9900 .
C5 H5B 0.9900 .
C4 C3 1.525(6) .
C4 H4D 0.9900 .
C4 H4E 0.9900 .
C3 C2 1.523(5) .
C3 H3A 0.9900 .
C3 H3B 0.9900 .
C2 H2A 0.9900 .
C2 H2B 0.9900 .
C7 C8 1.526(5) .
C7 C12 1.544(5) .
C7 H7 1.0000 .
C8 C9 1.522(5) .
C8 H8A 0.9900 .
C8 H8B 0.9900 .
C9 C10 1.518(6) .
C9 H9A 0.9900 .
C9 H9B 0.9900 .
C10 C11 1.502(6) .
C10 H10A 0.9900 .
C10 H10B 0.9900 .
C11 C12 1.526(6) .
C11 H11A 0.9900 .
C11 H11B 0.9900 .
C12 H12A 0.9900 .
C12 H12B 0.9900 .
B3 H3C 0.9800 .
B3 H3D 0.9800 .
B3 H3E 0.9800 .

loop_
_geom_torsion_atom_site_label_1
_geom_torsion_atom_site_label_2
_geom_torsion_atom_site_label_3
_geom_torsion_atom_site_label_4
_geom_torsion
_geom_torsion_site_symmetry_1
_geom_torsion_site_symmetry_4
N1 B1 N1 C27 114.6(3) 2_756 .
N1 B1 N1 C14 -114.9(3) 2_756 .
N1 B1 N1 B2 0.000(1) 2_756 .
C27 N1 B2 N1 -114.9(3) . 2_756
C14 N1 B2 N1 114.3(3) . 2_756
B1 N1 B2 N1 0.000(1) . 2_756
C14 N1 C27 C28 -62.6(3) . .
B2 N1 C27 C28 165.9(3) . .
B1 N1 C27 C28 68.2(3) . .
N1 C27 C28 P2 176.2(2) . .
C15 P2 C28 C27 -161.0(2) . .
C21 P2 C28 C27 86.5(3) . .
B4 P2 C28 C27 -38.3(3) . .
C28 P2 C21 C22 -167.3(2) . .
C15 P2 C21 C22 81.5(2) . .
B4 P2 C21 C22 -43.9(3) . .
C28 P2 C21 C26 -44.8(3) . .
C15 P2 C21 C26 -156.1(2) . .
B4 P2 C21 C26 78.6(3) . .
C22 C21 C26 C25 -55.7(4) . .
P2 C21 C26 C25 -176.8(3) . .
C21 C26 C25 C24 58.5(4) . .
C26 C25 C24 C23 -57.5(4) . .
C25 C24 C23 C22 55.0(4) . .
C26 C21 C22 C23 53.9(4) . .
P2 C21 C22 C23 177.8(2) . .
C24 C23 C22 C21 -54.2(4) . .
C28 P2 C15 C20 -44.7(3) . .
C21 P2 C15 C20 69.1(3) . .
B4 P2 C15 C20 -165.8(2) . .
C28 P2 C15 C16 81.6(3) . .
C21 P2 C15 C16 -164.6(2) . .
B4 P2 C15 C16 -39.5(3) . .
C16 C15 C20 C19 53.8(4) . .
P2 C15 C20 C19 180.0(2) . .
C15 C20 C19 C18 -54.8(4) . .
C20 C19 C18 C17 55.8(4) . .
C19 C18 C17 C16 -57.2(5) . .
C18 C17 C16 C15 56.6(5) . .
C20 C15 C16 C17 -54.5(4) . .
P2 C15 C16 C17 177.4(3) . .
C27 N1 C14 C13 -62.8(3) . .
B2 N1 C14 C13 68.6(3) . .
B1 N1 C14 C13 166.2(2) . .
N1 C14 C13 P1 174.4(2) . .
C7 P1 C13 C14 -158.4(2) . .
C1 P1 C13 C14 88.5(3) . .
B3 P1 C13 C14 -36.2(3) . .
C13 P1 C1 C2 -45.9(3) . .
C7 P1 C1 C2 -157.4(2) . .
B3 P1 C1 C2 77.3(3) . .
C13 P1 C1 C6 -169.3(2) . .
C7 P1 C1 C6 79.2(2) . .
B3 P1 C1 C6 -46.2(3) . .
C2 C1 C6 C5 52.7(4) . .
P1 C1 C6 C5 177.4(2) . .
C1 C6 C5 C4 -53.5(4) . .
C6 C5 C4 C3 55.3(4) . .
C5 C4 C3 C2 -57.5(4) . .
C4 C3 C2 C1 57.4(4) . .
C6 C1 C2 C3 -54.5(4) . .
P1 C1 C2 C3 -176.8(2) . .
C13 P1 C7 C8 -48.8(3) . .
C1 P1 C7 C8 65.2(3) . .
B3 P1 C7 C8 -169.5(2) . .
C13 P1 C7 C12 76.7(3) . .
C1 P1 C7 C12 -169.3(2) . .
B3 P1 C7 C12 -44.0(3) . .
C12 C7 C8 C9 53.0(4) . .
P1 C7 C8 C9 177.8(3) . .
C7 C8 C9 C10 -54.9(4) . .
C8 C9 C10 C11 56.1(5) . .
C9 C10 C11 C12 -56.8(5) . .
C10 C11 C12 C7 54.7(5) . .
C8 C7 C12 C11 -52.1(4) . .
P1 C7 C12 C11 -179.2(3) . .
